data_4319213
loop_
_publ_author_name
'F. Albert Cotton'
'Chun Lin'
'Carlos A. Murillo'

_publ_section_title
;
 Connecting Pairs of Dimetal Units To Form Molecular Loops
;
_journal_name_full 'Inorganic Chemistry'
_journal_page_first 472
_journal_page_last 477
_journal_paper_doi 10.1021/ic0010151
_journal_volume 40
_journal_year 2001
_chemical_formula_moiety '[Mo2(DAniF)2]2[O2CCH2CO2]2'
_chemical_formula_sum 'C68 H68 Cl4 Mo4 N8 O16'
_chemical_formula_weight 1778.86
_chemical_name_systematic
; 
 ? 
;
_space_group_IT_number 2
_symmetry_cell_setting triclinic
_symmetry_space_group_name_Hall '-P 1'
_symmetry_space_group_name_H-M 'P -1'
_atom_sites_solution_hydrogens geom
_atom_sites_solution_primary direct
_atom_sites_solution_secondary difmap
_audit_creation_method SHELXL
_cell_angle_alpha 102.30(2)
_cell_angle_beta 103.43(1)
_cell_angle_gamma 111.07(2)
_cell_formula_units_Z 1
_cell_length_a 10.670(2)
_cell_length_b 12.529(3)
_cell_length_c 15.588(6)
_cell_measurement_temperature 213(2)
_cell_volume 1787.6(10)
_computing_cell_refinement MADNES
_computing_data_collection MADNES
_computing_data_reduction PROCOR
_computing_molecular_graphics 'XP (Siemens, 1990)'
_computing_publication_material 'SHELXL-93 (Sheldrick, 1993)'
_computing_structure_refinement 'SHELXL-93 (Sheldrick, 1993)'
_computing_structure_solution 'SHELXS-86 (Sheldrick, 1990)'
_diffrn_ambient_temperature 213(2)
_diffrn_measurement_device 'Nonius FAST area detector'
_diffrn_measurement_method 'Ellipsoid-mask fitting'
_diffrn_radiation_monochromator graphite
_diffrn_radiation_source 'fine-focus sealed tube'
_diffrn_radiation_type MoK\a
_diffrn_radiation_wavelength 0.71073
_diffrn_reflns_av_R_equivalents 0.0451
_diffrn_reflns_av_sigmaI/netI 0.0402
_diffrn_reflns_limit_h_max 11
_diffrn_reflns_limit_h_min -11
_diffrn_reflns_limit_k_max 13
_diffrn_reflns_limit_k_min -13
_diffrn_reflns_limit_l_max 16
_diffrn_reflns_limit_l_min -16
_diffrn_reflns_number 8364
_diffrn_reflns_theta_max 22.71
_diffrn_reflns_theta_min 2.51
_diffrn_standards_number 'None (area detector data)'
_exptl_absorpt_coefficient_mu 0.907
_exptl_absorpt_correction_T_max 0.915
_exptl_absorpt_correction_T_min 0.695
_exptl_absorpt_correction_type multi-scan
_exptl_crystal_colour orange
_exptl_crystal_density_diffrn 1.652
_exptl_crystal_density_meas ?
_exptl_crystal_description block
_exptl_crystal_F_000 896
_exptl_crystal_size_max 0.25
_exptl_crystal_size_mid 0.20
_exptl_crystal_size_min 0.10
_refine_diff_density_max 1.319
_refine_diff_density_min -1.203
_refine_diff_density_rms 0.123
_refine_ls_extinction_method none
_refine_ls_goodness_of_fit_all 1.078
_refine_ls_goodness_of_fit_obs 1.077
_refine_ls_matrix_type full
_refine_ls_number_parameters 411
_refine_ls_number_reflns 4435
_refine_ls_number_restraints 68
_refine_ls_restrained_S_all 1.083
_refine_ls_restrained_S_obs 1.078
_refine_ls_R_factor_all 0.0862
_refine_ls_R_factor_obs 0.0710
_refine_ls_shift/esd_max 0.000
_refine_ls_shift/esd_mean 0.000
_refine_ls_structure_factor_coef Fsqd
_refine_ls_weighting_details 'w=1/[\s^2^(Fo^2^)+(0.0298P)^2^+22.6938P] where P=(Fo^2^+2Fc^2^)/3'
_refine_ls_weighting_scheme calc
_refine_ls_wR_factor_all 0.1636
_refine_ls_wR_factor_obs 0.1483
_reflns_number_observed 3746
_reflns_number_total 4439
_reflns_observed_criterion >2sigma(I)
_cod_data_source_file ic0010151_1.cif
_cod_data_source_block cmpd_1
_cod_depositor_comments
;
The following automatic conversions were performed:

'_symmetry_cell_setting' value 'Triclinic' changed to 'triclinic'
according to the built-in table from CIF Core dictionary named
'cif_core.dic' version 2.4.1 from
2010-06-29.

'_geom_angle_publ_flag' value 'Y' changed to 'y'
according to the built-in table from CIF Core dictionary named
'cif_core.dic' version 2.4.1 from 2010-06-29 (20
times).

'_geom_bond_publ_flag' value 'Y' changed to 'y' according to
the built-in table from CIF Core dictionary named 'cif_core.dic'
version 2.4.1 from 2010-06-29 (9 times).

Automatic conversion script
Id: cif_fix_values 1646 2011-03-28 12:23:43Z adriana 

The following automatic conversions were performed:

'_exptl_crystal_density_meas' value 'not measured' was changed to '?'
- the value is perceived as not measured.

Automatic conversion script
Id: cif_fix_values 3008 2015-01-20 13:52:24Z robertas 

The following automatic conversions were performed:

'_refine_ls_weighting_scheme' value 'calc
w=1/[\s^2^(Fo^2^)+(0.0298P)^2^+22.6938P] where P=(Fo^2^+2Fc^2^)/3'
was changed to 'calc'. New tag '_refine_ls_weighting_details' was
created. The value of the new tag was set to
'w=1/[\s^2^(Fo^2^)+(0.0298P)^2^+22.6938P] where P=(Fo^2^+2Fc^2^)/3'.

Automatic conversion script
Id: cif_fix_values 3143 2015-03-26 13:38:13Z robertas 
;
_cod_original_cell_volume 1787.6(9)
_cod_database_code 4319213

loop_
_symmetry_equiv_pos_as_xyz
'x, y, z'
'-x, -y, -z'

loop_
_atom_site_aniso_label
_atom_site_aniso_U_11
_atom_site_aniso_U_22
_atom_site_aniso_U_33
_atom_site_aniso_U_23
_atom_site_aniso_U_13
_atom_site_aniso_U_12
Mo1 0.0312(5) 0.0424(5) 0.0317(5) 0.0050(4) 0.0114(4) 0.0056(4)
Mo2 0.0255(4) 0.0490(5) 0.0285(5) 0.0033(4) 0.0135(4) 0.0071(4)
N1 0.030(4) 0.047(5) 0.035(5) 0.007(4) 0.004(4) 0.006(4)
N2 0.038(4) 0.047(5) 0.028(4) 0.005(4) 0.013(4) 0.014(4)
N3 0.041(5) 0.042(5) 0.021(4) 0.007(4) 0.005(4) -0.007(4)
N4 0.039(5) 0.058(6) 0.040(5) -0.008(4) 0.024(4) -0.001(4)
C1 0.032(5) 0.056(6) 0.015(5) 0.005(5) 0.000(4) -0.003(5)
C2 0.042(6) 0.078(9) 0.025(6) 0.002(5) 0.023(5) -0.007(6)
C3 0.011(4) 0.047(6) 0.024(5) -0.001(5) 0.007(4) -0.002(4)
C4 0.020(4) 0.040(6) 0.028(5) 0.000(4) 0.006(4) 0.006(4)
C5 0.019(5) 0.054(6) 0.038(6) -0.002(5) 0.010(4) 0.006(4)
O5 0.021(3) 0.040(4) 0.032(4) 0.003(3) 0.009(3) 0.005(3)
O6 0.028(3) 0.054(4) 0.023(3) -0.001(3) 0.011(3) 0.013(3)
O7 0.030(3) 0.046(4) 0.030(4) 0.002(3) 0.012(3) 0.013(3)
O8 0.026(3) 0.037(3) 0.029(3) -0.002(3) 0.012(3) 0.009(3)
C1S 0.361(32) 0.123(14) 0.093(12) 0.072(11) 0.163(17) 0.156(18)
Cl1 0.119(3) 0.109(3) 0.059(2) 0.019(2) 0.048(2) 0.066(2)
Cl2 0.127(3) 0.067(2) 0.082(2) 0.027(2) 0.052(2) 0.051(2)

loop_
_atom_site_label
_atom_site_type_symbol
_atom_site_fract_x
_atom_site_fract_y
_atom_site_fract_z
_atom_site_U_iso_or_equiv
_atom_site_thermal_displace_type
_atom_site_occupancy
_atom_site_calc_flag
_atom_site_refinement_flags
_atom_site_disorder_group
Mo1 Mo 0.95017(8) 0.84221(7) 0.15212(6) 0.0394(3) Uani 1 d . .
Mo2 Mo 0.93223(8) 1.00189(7) 0.20458(5) 0.0379(3) Uani 1 d . .
N1 N 1.0898(8) 0.8670(7) 0.2833(5) 0.043(2) Uani 1 d . .
N2 N 1.0654(8) 1.0395(7) 0.3402(5) 0.040(2) Uani 1 d . .
N3 N 0.7609(8) 0.7333(7) 0.1716(5) 0.044(2) Uani 1 d . .
N4 N 0.7438(9) 0.9090(8) 0.2288(6) 0.055(2) Uani 1 d . .
C1 C 1.1234(10) 0.9653(9) 0.3544(6) 0.044(3) Uani 1 d . .
H1A H 1.1873(10) 0.9812(9) 0.4134(6) 0.053 Uiso 1 calc R .
C2 C 0.6936(11) 0.7915(11) 0.2085(7) 0.059(3) Uani 1 d . .
H2A H 0.6103(11) 0.7483(11) 0.2199(7) 0.071 Uiso 1 calc R .
C3 C 0.7859(8) 0.8974(8) 0.0029(6) 0.034(2) Uani 1 d . .
C4 C 1.1719(9) 1.0465(8) 0.1324(6) 0.034(2) Uani 1 d . .
C5 C 0.7137(9) 0.8888(9) -0.0958(6) 0.043(2) Uani 1 d . .
H5A H 0.6595(9) 0.8038(9) -0.1353(6) 0.052 Uiso 1 calc R .
H5B H 0.6475(9) 0.9265(9) -0.0963(6) 0.052 Uiso 1 calc R .
O5 O 0.8273(6) 0.8166(5) 0.0137(4) 0.0348(14) Uani 1 d . .
O6 O 0.8085(6) 0.9865(6) 0.0700(4) 0.039(2) Uani 1 d . .
O7 O 1.1316(6) 0.9326(6) 0.1161(4) 0.0378(15) Uani 1 d . .
O8 O 1.1155(6) 1.1045(5) 0.1738(4) 0.0338(14) Uani 1 d . .
C11 C 1.1598(30) 0.7818(23) 0.3002(14) 0.052(3) Uiso 0.592(14) d PD 1
C12 C 1.1954(23) 0.7229(19) 0.2339(14) 0.063(4) Uiso 0.592(14) d PD 1
H12A H 1.1789(23) 0.7381(19) 0.1768(14) 0.075 Uiso 0.592(14) calc PR 1
C13 C 1.2553(22) 0.6406(19) 0.2427(15) 0.062(5) Uiso 0.592(14) d PD 1
H13A H 1.2757(22) 0.6014(19) 0.1930(15) 0.075 Uiso 0.592(14) calc PR 1
C14 C 1.2819(21) 0.6203(17) 0.3240(14) 0.059(4) Uiso 0.592(14) d PD 1
C15 C 1.2480(27) 0.6743(21) 0.3946(16) 0.078(5) Uiso 0.592(14) d PD 1
H15A H 1.2677(27) 0.6595(21) 0.4518(16) 0.094 Uiso 0.592(14) calc PR 1
C16 C 1.1827(28) 0.7532(22) 0.3819(15) 0.071(5) Uiso 0.592(14) d PD 1
H16A H 1.1544(28) 0.7866(22) 0.4298(15) 0.085 Uiso 0.592(14) calc PR 1
O1 O 1.3424(20) 0.5346(16) 0.3419(12) 0.095(6) Uiso 0.592(14) d PD 1
C17 C 1.3640(35) 0.4710(28) 0.2690(21) 0.128(11) Uiso 0.592(14) d PD 1
H17A H 1.4037(35) 0.4181(28) 0.2887(21) 0.192 Uiso 0.592(14) calc PR 1
H17B H 1.4299(35) 0.5267(28) 0.2479(21) 0.192 Uiso 0.592(14) calc PR 1
H17C H 1.2738(35) 0.4228(28) 0.2183(21) 0.192 Uiso 0.592(14) calc PR 1
C11' C 1.1588(43) 0.8005(34) 0.2904(20) 0.052(3) Uiso 0.408(14) d PD 2
C12' C 1.1954(33) 0.7579(28) 0.2155(18) 0.063(4) Uiso 0.408(14) d PD 2
H12B H 1.1731(33) 0.7814(28) 0.1627(18) 0.075 Uiso 0.408(14) calc PR 2
C13' C 1.2632(29) 0.6825(27) 0.2140(18) 0.062(5) Uiso 0.408(14) d PD 2
H13B H 1.2774(29) 0.6487(27) 0.1593(18) 0.075 Uiso 0.408(14) calc PR 2
C14' C 1.3081(31) 0.6588(27) 0.2918(19) 0.059(4) Uiso 0.408(14) d PD 2
C15' C 1.2720(39) 0.6898(32) 0.3685(20) 0.078(5) Uiso 0.408(14) d PD 2
H15B H 1.2890(39) 0.6597(32) 0.4182(20) 0.094 Uiso 0.408(14) calc PR 2
C16' C 1.2064(41) 0.7715(33) 0.3686(19) 0.071(5) Uiso 0.408(14) d PD 2
H16B H 1.1953(41) 0.8069(33) 0.4242(19) 0.085 Uiso 0.408(14) calc PR 2
O1' O 1.3813(21) 0.5806(18) 0.2902(13) 0.069(7) Uiso 0.408(14) d PD 2
C17' C 1.4394(50) 0.5666(41) 0.3719(25) 0.119(15) Uiso 0.408(14) d PD 2
H17D H 1.4845(50) 0.5126(41) 0.3609(25) 0.178 Uiso 0.408(14) calc PR 2
H17E H 1.3651(50) 0.5325(41) 0.3972(25) 0.178 Uiso 0.408(14) calc PR 2
H17F H 1.5102(50) 0.6447(41) 0.4159(25) 0.178 Uiso 0.408(14) calc PR 2
C31 C 0.6926(16) 0.6136(15) 0.1383(11) 0.032(5) Uiso 0.608(10) d PD 1
C32 C 0.5473(15) 0.5382(12) 0.1218(10) 0.038(4) Uiso 0.608(10) d PD 1
H32A H 0.4873(15) 0.5735(12) 0.1360(10) 0.046 Uiso 0.608(10) calc PR 1
C33 C 0.4933(15) 0.4149(12) 0.0857(10) 0.036(4) Uiso 0.608(10) d PD 1
H33A H 0.3974(15) 0.3666(12) 0.0765(10) 0.043 Uiso 0.608(10) calc PR 1
C34 C 0.5774(15) 0.3613(12) 0.0629(10) 0.032(4) Uiso 0.608(10) d PD 1
C35 C 0.7187(16) 0.4308(13) 0.0753(11) 0.042(4) Uiso 0.608(10) d PD 1
H35A H 0.7761(16) 0.3943(13) 0.0578(11) 0.050 Uiso 0.608(10) calc PR 1
C36 C 0.7741(16) 0.5560(13) 0.1143(11) 0.040(4) Uiso 0.608(10) d PD 1
H36A H 0.8708(16) 0.6031(13) 0.1247(11) 0.048 Uiso 0.608(10) calc PR 1
O3 O 0.5127(11) 0.2360(9) 0.0241(7) 0.046(3) Uiso 0.608(10) d PD 1
C37 C 0.5911(21) 0.1754(17) -0.0094(16) 0.049(5) Uiso 0.608(10) d PD 1
H37A H 0.5316(21) 0.0888(17) -0.0342(16) 0.073 Uiso 0.608(10) calc PR 1
H37B H 0.6754(21) 0.1926(17) 0.0415(16) 0.073 Uiso 0.608(10) calc PR 1
H37C H 0.6196(21) 0.2035(17) -0.0583(16) 0.073 Uiso 0.608(10) calc PR 1
C31' C 0.7201(30) 0.5879(18) 0.1410(15) 0.034(7) Uiso 0.392(10) d PD 2
C32' C 0.6916(27) 0.5257(18) 0.0466(15) 0.048(7) Uiso 0.392(10) d PD 2
H32B H 0.7068(27) 0.5690(18) 0.0047(15) 0.058 Uiso 0.392(10) calc PR 2
C33' C 0.6408(26) 0.3997(17) 0.0156(15) 0.043(6) Uiso 0.392(10) d PD 2
H33B H 0.6177(26) 0.3576(17) -0.0476(15) 0.051 Uiso 0.392(10) calc PR 2
C34' C 0.6253(25) 0.3392(15) 0.0770(13) 0.031(6) Uiso 0.392(10) d PD 2
C35' C 0.6556(26) 0.3978(17) 0.1709(14) 0.047(7) Uiso 0.392(10) d PD 2
H35B H 0.6442(26) 0.3543(17) 0.2130(14) 0.056 Uiso 0.392(10) calc PR 2
C36' C 0.7027(25) 0.5217(17) 0.2003(14) 0.044(6) Uiso 0.392(10) d PD 2
H36B H 0.7237(25) 0.5623(17) 0.2636(14) 0.053 Uiso 0.392(10) calc PR 2
O3' O 0.5841(19) 0.2144(13) 0.0528(11) 0.050(5) Uiso 0.392(10) d PD 2
C37' C 0.5483(37) 0.1510(23) -0.0449(19) 0.054(9) Uiso 0.392(10) d PD 2
H37D H 0.5213(37) 0.0656(23) -0.0544(19) 0.082 Uiso 0.392(10) calc PR 2
H37E H 0.6303(37) 0.1838(23) -0.0641(19) 0.082 Uiso 0.392(10) calc PR 2
H37F H 0.4692(37) 0.1611(23) -0.0818(19) 0.082 Uiso 0.392(10) calc PR 2
C41 C 0.6629(16) 0.9834(17) 0.2646(11) 0.020(4) Uiso 0.53(2) d PD 1
C42 C 0.6036(19) 0.9509(17) 0.3299(12) 0.038(5) Uiso 0.53(2) d PD 1
H42A H 0.6020(19) 0.8810(17) 0.3436(12) 0.046 Uiso 0.53(2) calc PR 1
C43 C 0.5454(19) 1.0191(21) 0.3770(13) 0.034(5) Uiso 0.53(2) d PD 1
H43A H 0.5142(19) 1.0027(21) 0.4264(13) 0.041 Uiso 0.53(2) calc PR 1
C44 C 0.5369(21) 1.1178(22) 0.3429(14) 0.052(6) Uiso 0.53(2) d PD 1
C45 C 0.5915(20) 1.1460(18) 0.2784(13) 0.045(5) Uiso 0.53(2) d PD 1
H45A H 0.5881(20) 1.2120(18) 0.2602(13) 0.054 Uiso 0.53(2) calc PR 1
C46 C 0.6538(18) 1.0789(16) 0.2373(13) 0.034(5) Uiso 0.53(2) d PD 1
H46A H 0.6901(18) 1.0988(16) 0.1905(13) 0.041 Uiso 0.53(2) calc PR 1
O4 O 0.4706(18) 1.1736(17) 0.3942(12) 0.066(5) Uiso 0.53(2) d PD 1
C47 C 0.4866(29) 1.2902(25) 0.3661(19) 0.085(8) Uiso 0.53(2) d PD 1
H47A H 0.4430(29) 1.3328(25) 0.3991(19) 0.127 Uiso 0.53(2) calc PR 1
H47B H 0.4396(29) 1.2667(25) 0.2994(19) 0.127 Uiso 0.53(2) calc PR 1
H47C H 0.5870(29) 1.3427(25) 0.3824(19) 0.127 Uiso 0.53(2) calc PR 1
C41' C 0.6810(20) 0.9483(19) 0.2823(13) 0.031(5) Uiso 0.47(2) d PD 2
C42' C 0.6323(24) 0.9118(20) 0.3514(15) 0.050(6) Uiso 0.47(2) d PD 2
H42B H 0.6512(24) 0.8511(20) 0.3704(15) 0.060 Uiso 0.47(2) calc PR 2
C43' C 0.5562(25) 0.9633(25) 0.3929(16) 0.061(7) Uiso 0.47(2) d PD 2
H43B H 0.5198(25) 0.9365(25) 0.4376(16) 0.073 Uiso 0.47(2) calc PR 2
C44' C 0.5353(20) 1.0619(23) 0.3635(14) 0.033(6) Uiso 0.47(2) d PD 2
C45' C 0.5933(24) 1.1012(22) 0.3045(16) 0.053(6) Uiso 0.47(2) d PD 2
H45B H 0.5855(24) 1.1683(22) 0.2904(16) 0.064 Uiso 0.47(2) calc PR 2
C46' C 0.6659(22) 1.0470(22) 0.2622(16) 0.043(6) Uiso 0.47(2) d PD 2
H46B H 0.7052(22) 1.0771(22) 0.2195(16) 0.052 Uiso 0.47(2) calc PR 2
O4' O 0.4707(18) 1.1120(17) 0.4201(12) 0.068(6) Uiso 0.47(2) d PD 2
C47' C 0.4512(30) 1.2128(27) 0.3802(20) 0.067(9) Uiso 0.47(2) d PD 2
H47D H 0.4070(30) 1.2523(27) 0.4154(20) 0.100 Uiso 0.47(2) calc PR 2
H47E H 0.3909(30) 1.1760(27) 0.3151(20) 0.100 Uiso 0.47(2) calc PR 2
H47F H 0.5437(30) 1.2721(27) 0.3856(20) 0.100 Uiso 0.47(2) calc PR 2
C21 C 1.1068(19) 1.1408(13) 0.4173(10) 0.029(3) Uiso 0.569(7) d PD 1
C22 C 1.1307(19) 1.2478(15) 0.3915(12) 0.054(4) Uiso 0.569(7) d PD 1
H22A H 1.1297(19) 1.2441(15) 0.3305(12) 0.064 Uiso 0.569(7) calc PR 1
C23 C 1.1552(21) 1.3560(16) 0.4530(13) 0.063(4) Uiso 0.569(7) d PD 1
H23A H 1.1701(21) 1.4241(16) 0.4333(13) 0.075 Uiso 0.569(7) calc PR 1
C24 C 1.1581(23) 1.3651(15) 0.5431(12) 0.059(4) Uiso 0.569(7) d PD 1
C25 C 1.1431(22) 1.2685(16) 0.5686(14) 0.064(4) Uiso 0.569(7) d PD 1
H25A H 1.1527(22) 1.2766(16) 0.6314(14) 0.077 Uiso 0.569(7) calc PR 1
C26 C 1.1127(21) 1.1491(17) 0.5064(13) 0.062(4) Uiso 0.569(7) d PD 1
H26A H 1.0982(21) 1.0821(17) 0.5274(13) 0.074 Uiso 0.569(7) calc PR 1
O2 O 1.2284(18) 1.5056(12) 0.5898(10) 0.073(4) Uiso 0.569(7) d PD 1
C27 C 1.1370(29) 1.5611(24) 0.5914(21) 0.110(9) Uiso 0.569(7) d PD 1
H27A H 1.1926(29) 1.6477(24) 0.6219(21) 0.164 Uiso 0.569(7) calc PR 1
H27B H 1.0751(29) 1.5290(24) 0.6254(21) 0.164 Uiso 0.569(7) calc PR 1
H27C H 1.0796(29) 1.5455(24) 0.5280(21) 0.164 Uiso 0.569(7) calc PR 1
C21' C 1.1042(23) 1.1672(17) 0.4041(13) 0.029(3) Uiso 0.431(7) d PD 3
C22' C 1.0020(22) 1.2085(19) 0.4110(16) 0.054(4) Uiso 0.431(7) d PD 3
H22B H 0.9052(22) 1.1582(19) 0.3764(16) 0.064 Uiso 0.431(7) calc PR 3
C23' C 1.0424(24) 1.3241(20) 0.4690(16) 0.063(4) Uiso 0.431(7) d PD 3
H23B H 0.9747(24) 1.3558(20) 0.4686(16) 0.075 Uiso 0.431(7) calc PR 3
C24' C 1.1812(25) 1.3926(20) 0.5271(15) 0.059(4) Uiso 0.431(7) d PD 3
C25' C 1.2762(24) 1.3446(20) 0.5280(17) 0.064(4) Uiso 0.431(7) d PD 3
H25B H 1.3702(24) 1.3906(20) 0.5697(17) 0.077 Uiso 0.431(7) calc PR 3
C26' C 1.2385(24) 1.2254(20) 0.4674(17) 0.062(4) Uiso 0.431(7) d PD 3
H26B H 1.3029(24) 1.1900(20) 0.4715(17) 0.074 Uiso 0.431(7) calc PR 3
O2' O 1.1663(22) 1.4779(17) 0.6025(12) 0.069(6) Uiso 0.431(7) d PD 3
C27' C 1.1795(31) 1.4890(25) 0.6895(17) 0.069(8) Uiso 0.431(7) d PD 3
H27D H 1.1612(31) 1.5567(25) 0.7166(17) 0.104 Uiso 0.431(7) calc PR 3
H27E H 1.2756(31) 1.5031(25) 0.7235(17) 0.104 Uiso 0.431(7) calc PR 3
H27F H 1.1115(31) 1.4154(25) 0.6931(17) 0.104 Uiso 0.431(7) calc PR 3
C1S C 0.9964(28) 1.2698(16) 0.0955(11) 0.153(10) Uani 1 d . .
Cl1 Cl 0.9654(4) 1.3138(4) 0.1995(2) 0.0887(11) Uani 1 d . .
Cl2 Cl 1.0149(4) 1.3755(3) 0.0365(2) 0.0852(11) Uani 1 d . .

loop_
_atom_type_symbol
_atom_type_description
_atom_type_scat_dispersion_real
_atom_type_scat_dispersion_imag
_atom_type_scat_source
C C 0.0033 0.0016 'International Tables Vol C Tables 4.2.6.8 and 6.1.1.4'
H H 0.0000 0.0000 'International Tables Vol C Tables 4.2.6.8 and 6.1.1.4'
N N 0.0061 0.0033 'International Tables Vol C Tables 4.2.6.8 and 6.1.1.4'
O O 0.0106 0.0060 'International Tables Vol C Tables 4.2.6.8 and 6.1.1.4'
Mo Mo -1.6832 0.6857 'International Tables Vol C Tables 4.2.6.8 and 6.1.1.4'
Cl Cl 0.1484 0.1585 'International Tables Vol C Tables 4.2.6.8 and 6.1.1.4'

loop_
_geom_angle_atom_site_label_1
_geom_angle_atom_site_label_2
_geom_angle_atom_site_label_3
_geom_angle
_geom_angle_site_symmetry_1
_geom_angle_site_symmetry_3
_geom_angle_publ_flag
Mo2 Mo1 N1 92.1(2) . . y
Mo2 Mo1 N3 93.0(2) . . y
N1 Mo1 N3 95.4(3) . . y
Mo2 Mo1 O7 92.9(2) . . y
N1 Mo1 O7 89.0(3) . . y
N3 Mo1 O7 172.5(3) . . y
Mo2 Mo1 O5 91.4(2) . . y
N1 Mo1 O5 173.7(3) . . y
N3 Mo1 O5 89.6(2) . . y
O7 Mo1 O5 85.6(2) . . y
Mo1 Mo2 N4 92.3(3) . . y
Mo1 Mo2 N2 93.3(2) . . y
N4 Mo2 N2 94.2(3) . . y
Mo1 Mo2 O6 92.2(2) . . y
N4 Mo2 O6 89.7(3) . . y
N2 Mo2 O6 173.1(3) . . y
Mo1 Mo2 O8 91.0(2) . . y
N4 Mo2 O8 175.0(3) . . y
N2 Mo2 O8 89.4(3) . . y
O6 Mo2 O8 86.4(2) . . y
C11' N1 C1 120.8(17) . . ?
C1 N1 C11 118.4(11) . . ?
C11' N1 Mo1 120.5(15) . . ?
C1 N1 Mo1 117.8(7) . . ?
C11 N1 Mo1 123.7(10) . . ?
C1 N2 C21 115.5(9) . . ?
C1 N2 C21' 128.8(10) . . ?
C1 N2 Mo2 118.0(6) . . ?
C21 N2 Mo2 126.3(8) . . ?
C21' N2 Mo2 111.9(9) . . ?
C31 N3 C2 116.6(11) . . ?
C2 N3 C31' 128.8(13) . . ?
C31 N3 Mo1 126.3(9) . . ?
C2 N3 Mo1 116.2(7) . . ?
C31' N3 Mo1 114.9(11) . . ?
C41' N4 C2 108.5(12) . . ?
C2 N4 C41 122.8(10) . . ?
C41' N4 Mo2 130.5(10) . . ?
C2 N4 Mo2 118.8(7) . . ?
C41 N4 Mo2 118.3(8) . . ?
N2 C1 N1 118.8(9) . . ?
N4 C2 N3 119.7(9) . . ?
O6 C3 O5 122.9(8) . . ?
O6 C3 C5 119.3(9) . . ?
O5 C3 C5 117.8(8) . . ?
O8 C4 O7 122.6(8) . . ?
O8 C4 C5 119.5(8) . 2_775 ?
O7 C4 C5 117.8(8) . 2_775 ?
C4 C5 C3 108.0(7) 2_775 . ?
C3 O5 Mo1 116.9(5) . . ?
C3 O6 Mo2 116.6(6) . . ?
C4 O7 Mo1 115.9(5) . . ?
C4 O8 Mo2 117.3(5) . . ?
C12 C11 C16 114.6(15) . . ?
C12 C11 N1 122.3(15) . . ?
C16 C11 N1 123.0(14) . . ?
C11 C12 C13 125.7(18) . . ?
C14 C13 C12 117.6(17) . . ?
C13 C14 C15 120.9(17) . . ?
C13 C14 O1 123.1(16) . . ?
C15 C14 O1 115.9(18) . . ?
C14 C15 C16 119.8(19) . . ?
C11 C16 C15 121.2(16) . . ?
C17 O1 C14 116.7(18) . . ?
N1 C11' C12' 118.7(21) . . ?
N1 C11' C16' 126.3(19) . . ?
C12' C11' C16' 115.0(18) . . ?
C11' C12' C13' 123.4(22) . . ?
C14' C13' C12' 118.6(20) . . ?
C13' C14' C15' 123.1(20) . . ?
C13' C14' O1' 118.4(20) . . ?
C15' C14' O1' 117.8(22) . . ?
C14' C15' C16' 115.6(22) . . ?
C11' C16' C15' 122.8(20) . . ?
C17' O1' C14' 118.1(21) . . ?
N3 C31 C36 114.8(13) . . ?
N3 C31 C32 128.8(16) . . ?
C36 C31 C32 116.5(14) . . ?
C33 C32 C31 121.1(14) . . ?
C34 C33 C32 120.7(13) . . ?
C33 C34 C35 120.5(13) . . ?
C33 C34 O3 116.7(12) . . ?
C35 C34 O3 122.7(14) . . ?
C34 C35 C36 118.6(13) . . ?
C31 C36 C35 122.6(14) . . ?
C34 O3 C37 119.4(12) . . ?
C36' C31' C32' 117.9(19) . . ?
C36' C31' N3 123.7(17) . . ?
C32' C31' N3 118.2(17) . . ?
C33' C32' C31' 119.9(18) . . ?
C34' C33' C32' 119.6(18) . . ?
C33' C34' C35' 122.0(16) . . ?
C33' C34' O3' 123.0(16) . . ?
C35' C34' O3' 114.9(17) . . ?
C36' C35' C34' 117.9(18) . . ?
C31' C36' C35' 122.6(19) . . ?
C34' O3' C37' 115.9(16) . . ?
C42 C41 C46 119.5(15) . . ?
C42 C41 N4 115.9(16) . . ?
C46 C41 N4 124.5(12) . . ?
C41 C42 C43 122.1(19) . . ?
C42 C43 C44 114.9(16) . . ?
C45 C44 O4 130.3(23) . . ?
C45 C44 C43 121.8(17) . . ?
O4 C44 C43 107.8(18) . . ?
C44 C45 C46 120.7(20) . . ?
C41 C46 C45 120.6(17) . . ?
C44 O4 C47 105.3(17) . . ?
N4 C41' C46' 108.5(16) . . ?
N4 C41' C42' 132.9(21) . . ?
C46' C41' C42' 118.6(16) . . ?
C43' C42' C41' 121.2(21) . . ?
C42' C43' C44' 117.2(18) . . ?
C45' C44' O4' 130.1(25) . . ?
C45' C44' C43' 119.9(18) . . ?
O4' C44' C43' 109.1(19) . . ?
C44' C45' C46' 122.1(24) . . ?
C45' C46' C41' 120.5(19) . . ?
C44' O4' C47' 103.9(18) . . ?
C26 C21 N2 130.1(14) . . ?
C26 C21 C22 117.9(14) . . ?
N2 C21 C22 111.6(13) . . ?
C23 C22 C21 122.4(16) . . ?
C24 C23 C22 120.5(16) . . ?
C25 C24 C23 117.4(16) . . ?
C25 C24 O2 138.1(17) . . ?
C23 C24 O2 100.8(14) . . ?
C24 C25 C26 125.2(17) . . ?
C21 C26 C25 116.5(16) . . ?
C27 O2 C24 117.0(17) . . ?
C26' C21' C22' 121.2(17) . . ?
C26' C21' N2 115.3(16) . . ?
C22' C21' N2 122.0(16) . . ?
C21' C22' C23' 119.8(19) . . ?
C24' C23' C22' 120.1(19) . . ?
C25' C24' C23' 119.1(18) . . ?
C25' C24' O2' 131.6(20) . . ?
C23' C24' O2' 102.3(18) . . ?
C24' C25' C26' 122.4(20) . . ?
C21' C26' C25' 115.9(18) . . ?
C27' O2' C24' 133.8(20) . . ?
Cl1 C1S Cl2 113.2(8) . . ?

loop_
_geom_bond_atom_site_label_1
_geom_bond_atom_site_label_2
_geom_bond_distance
_geom_bond_site_symmetry_2
_geom_bond_publ_flag
Mo1 Mo2 2.0879(13) . y
Mo1 N1 2.117(8) . y
Mo1 N3 2.124(7) . y
Mo1 O7 2.131(6) . y
Mo1 O5 2.136(6) . y
Mo2 N4 2.098(8) . y
Mo2 N2 2.100(8) . y
Mo2 O6 2.130(6) . y
Mo2 O8 2.144(6) . y
N1 C11' 1.30(2) . ?
N1 C1 1.338(12) . ?
N1 C11 1.54(2) . ?
N2 C1 1.317(13) . ?
N2 C21 1.40(2) . ?
N2 C21' 1.54(2) . ?
N3 C31 1.33(2) . ?
N3 C2 1.330(14) . ?
N3 C31' 1.64(2) . ?
N4 C41' 1.31(2) . ?
N4 C2 1.308(14) . ?
N4 C41 1.58(2) . ?
C3 O6 1.261(10) . ?
C3 O5 1.268(11) . ?
C3 C5 1.514(13) . ?
C4 O8 1.267(10) . ?
C4 O7 1.280(10) . ?
C4 C5 1.510(12) 2_775 ?
C5 C4 1.510(12) 2_775 ?
C11 C12 1.35(2) . ?
C11 C16 1.39(2) . ?
C12 C13 1.41(2) . ?
C13 C14 1.33(3) . ?
C14 C15 1.36(2) . ?
C14 O1 1.48(2) . ?
C15 C16 1.42(2) . ?
O1 C17 1.36(3) . ?
C11' C12' 1.38(2) . ?
C11' C16' 1.38(2) . ?
C12' C13' 1.38(3) . ?
C13' C14' 1.33(3) . ?
C14' C15' 1.36(3) . ?
C14' O1' 1.46(2) . ?
C15' C16' 1.43(2) . ?
O1' C17' 1.36(3) . ?
C31 C36 1.38(2) . ?
C31 C32 1.42(2) . ?
C32 C33 1.37(2) . ?
C33 C34 1.36(2) . ?
C34 C35 1.39(2) . ?
C34 O3 1.39(2) . ?
C35 C36 1.39(2) . ?
O3 C37 1.43(2) . ?
C31' C36' 1.37(3) . ?
C31' C32' 1.41(3) . ?
C32' C33' 1.40(2) . ?
C33' C34' 1.34(2) . ?
C34' C35' 1.39(2) . ?
C34' O3' 1.40(2) . ?
C35' C36' 1.38(2) . ?
O3' C37' 1.45(2) . ?
C41 C42 1.38(2) . ?
C41 C46 1.38(3) . ?
C42 C43 1.41(2) . ?
C43 C44 1.47(3) . ?
C44 C45 1.32(3) . ?
C44 O4 1.42(2) . ?
C45 C46 1.39(2) . ?
O4 C47 1.58(3) . ?
C41' C46' 1.39(3) . ?
C41' C42' 1.39(2) . ?
C42' C43' 1.39(2) . ?
C43' C44' 1.48(3) . ?
C44' C45' 1.31(3) . ?
C44' O4' 1.42(2) . ?
C45' C46' 1.39(2) . ?
O4' C47' 1.58(3) . ?
C21 C26 1.35(2) . ?
C21 C22 1.43(2) . ?
C22 C23 1.38(2) . ?
C23 C24 1.38(2) . ?
C24 C25 1.32(2) . ?
C24 O2 1.56(2) . ?
C25 C26 1.47(2) . ?
O2 C27 1.39(3) . ?
C21' C26' 1.36(2) . ?
C21' C22' 1.38(2) . ?
C22' C23' 1.38(2) . ?
C23' C24' 1.37(3) . ?
C24' C25' 1.35(3) . ?
C24' O2' 1.49(2) . ?
C25' C26' 1.44(3) . ?
O2' C27' 1.30(3) . ?
C1S Cl1 1.744(12) . ?
C1S Cl2 1.747(14) . ?
